data_2009957
loop_
_publ_author_name
'Feeder, N.'
'Jones, W.'

_publ_section_title
;
 Two <i>N</i>-saccharin peracids
;
_journal_issue 8
_journal_name_full 'Acta Crystallographica Section C'
_journal_page_first 1347
_journal_page_last 1349
_journal_paper_doi 10.1107/S0108270194002040
_journal_volume 50
_journal_year 1994
_chemical_formula_moiety 'C10 H9 N O6 S'
_chemical_formula_sum 'C10 H9 N O6 S'
_chemical_formula_weight 271.24
_chemical_name_common 'N-saccharinperpropanoic acid'
_chemical_name_systematic
;
3-oxo-1,2-benzisothiazole-2(3H)-perpropanoic acid 1,1-dioxide
;
_space_group_IT_number 62
_space_group_name_Hall '-P 2ac 2n'
_space_group_name_H-M_alt 'P n m a'
_symmetry_cell_setting orthorhombic
_symmetry_space_group_name_Hall '-P 2ac 2n'
_symmetry_space_group_name_H-M 'P n m a'
_audit_creation_method SHELXL
_cell_angle_alpha 90.00
_cell_angle_beta 90.00
_cell_angle_gamma 90.00
_cell_formula_units_Z 4
_cell_length_a 13.659(3)
_cell_length_b 6.9360(10)
_cell_length_c 11.980(2)
_cell_measurement_reflns_used 25
_cell_measurement_temperature 293(2)
_cell_measurement_theta_max 14
_cell_measurement_theta_min 8
_cell_volume 1135.0(4)
_computing_cell_refinement 'SETANG, Enraf-Nonius CAD4 software'
_computing_data_collection 'Enraf-Nonius CAD4 software'
_computing_data_reduction 'Enraf-Nonius CAD4 software'
_computing_molecular_graphics 'PLUTO (Motherwell & Clegg, 1978)'
_computing_publication_material SHELXL93
_computing_structure_refinement 'SHELXL93 (Sheldrick, 1993)'
_computing_structure_solution 'SHELXS86 (Sheldrick, 1990)'
_diffrn_ambient_temperature 295(2)
_diffrn_measurement_device 'Enraf-Nonius CAD4'
_diffrn_measurement_method \w/2\q
_diffrn_radiation_monochromator graphite
_diffrn_radiation_source 'fine-focus sealed tube'
_diffrn_radiation_type MoK\a
_diffrn_radiation_wavelength 0.71069
_diffrn_reflns_av_R_equivalents 0.0000
_diffrn_reflns_av_sigmaI/netI 0.0880
_diffrn_reflns_limit_h_max 16
_diffrn_reflns_limit_h_min 0
_diffrn_reflns_limit_k_max 8
_diffrn_reflns_limit_k_min 0
_diffrn_reflns_limit_l_max 14
_diffrn_reflns_limit_l_min 0
_diffrn_reflns_number 1089
_diffrn_reflns_theta_max 24.97
_diffrn_reflns_theta_min 2.26
_diffrn_standards_decay_% 5
_diffrn_standards_interval_count 100
_diffrn_standards_number 2
_exptl_absorpt_coefficient_mu 0.306
_exptl_absorpt_correction_type none
_exptl_crystal_colour 'white transparent'
_exptl_crystal_density_diffrn 1.587
_exptl_crystal_description plate
_exptl_crystal_F_000 560
_exptl_crystal_size_max 0.50
_exptl_crystal_size_mid 0.30
_exptl_crystal_size_min 0.30
_refine_diff_density_max 0.578
_refine_diff_density_min -0.566
_refine_ls_extinction_coef 0.007(5)
_refine_ls_extinction_method 'SHELXL93 (Sheldrick, 1993)'
_refine_ls_goodness_of_fit_all 1.097
_refine_ls_goodness_of_fit_obs 1.343
_refine_ls_hydrogen_treatment refU
_refine_ls_matrix_type full
_refine_ls_number_parameters 119
_refine_ls_number_reflns 1089
_refine_ls_number_restraints 0
_refine_ls_restrained_S_all 1.097
_refine_ls_restrained_S_obs 1.343
_refine_ls_R_factor_all 0.1060
_refine_ls_R_factor_obs 0.0683
_refine_ls_shift/esd_max 0.741
_refine_ls_shift/esd_mean 0.040
_refine_ls_structure_factor_coef Fsqd
_refine_ls_weighting_scheme
;calc w = 1/[\s^2^(F~o~^2^)+(0.1458P)^2^+0.4118P] where
P = (F~o~^2^+2F~c~^2^)/3
;
_refine_ls_wR_factor_all 0.2373
_refine_ls_wR_factor_obs 0.2208
_reflns_number_observed 677
_reflns_number_total 1089
_reflns_observed_criterion I>2\s(I)
_cod_data_source_file ha1093.cif
_cod_data_source_block I
_cod_depositor_comments
;
The following automatic conversions were performed:
'_geom_bond_publ_flag' value 'Yes' changed to 'yes' according to
'/home/saulius/struct/CIF-dictionaries/cif_core.dic' dictionary named
'cif_core.dic' version 2.4.1 from 2010-06-29 (7
times).

'_geom_bond_publ_flag' value 'No' changed to 'no' according to
'/home/saulius/struct/CIF-dictionaries/cif_core.dic' dictionary named
'cif_core.dic' version 2.4.1 from 2010-06-29 (19 times).

Automatic conversion script
Id: cif_fix_enum 1527 2010-12-29 10:47:43Z saulius 

The following automatic conversions were performed:

'_geom_bond_publ_flag' value 'Yes' changed to 'yes' according to
/home/saulius/struct/CIF-dictionaries/cif_core.dic dictionary named
'cif_core.dic' version 2.4.1 from 2010-06-29 (7
times).

'_geom_bond_publ_flag' value 'No' changed to 'no' according
to /home/saulius/struct/CIF-dictionaries/cif_core.dic dictionary
named 'cif_core.dic' version 2.4.1 from 2010-06-29 (19
times).

'_geom_angle_publ_flag' value 'Yes' changed to 'yes'
according to /home/saulius/struct/CIF-dictionaries/cif_core.dic
dictionary named 'cif_core.dic' version 2.4.1 from 2010-06-29 (9
times).

'_geom_angle_publ_flag' value 'No' changed to 'no' according
to /home/saulius/struct/CIF-dictionaries/cif_core.dic dictionary
named 'cif_core.dic' version 2.4.1 from 2010-06-29 (34
times).

'_geom_torsion_publ_flag' value 'No' changed to 'no'
according to /home/saulius/struct/CIF-dictionaries/cif_core.dic
dictionary named 'cif_core.dic' version 2.4.1 from 2010-06-29 (37
times).

'_geom_torsion_publ_flag' value 'Yes' changed to 'yes'
according to /home/saulius/struct/CIF-dictionaries/cif_core.dic
dictionary named 'cif_core.dic' version 2.4.1 from 2010-06-29 (9
times).

Automatic conversion script
Id: cif_fix_values 1715 2011-07-08 13:25:40Z adriana 
;
_cod_database_code 2009957

loop_
_space_group_symop_id
_space_group_symop_operation_xyz
1 x,y,z
2 -x+1/2,-y,z+1/2
3 x+1/2,-y+1/2,-z+1/2
4 -x,y+1/2,-z
5 -x,-y,-z
6 x+1/2,y,-z+1/2
7 -x+1/2,y+1/2,z+1/2
8 x,-y+1/2,z

loop_
_atom_site_aniso_label
_atom_site_aniso_U_11
_atom_site_aniso_U_22
_atom_site_aniso_U_33
_atom_site_aniso_U_12
_atom_site_aniso_U_13
_atom_site_aniso_U_23
S1 0.0556(11) 0.0884(14) 0.0441(9) 0.000 0.0134(8) 0.000
C7 0.046(4) 0.087(5) 0.045(4) 0.000 0.000(3) 0.000
C5 0.043(3) 0.059(4) 0.050(4) 0.000 0.006(3) 0.000
C6 0.042(3) 0.050(3) 0.039(3) 0.000 0.005(2) 0.000
C1 0.048(4) 0.058(4) 0.039(3) 0.000 0.004(2) 0.000
C2 0.062(4) 0.099(6) 0.048(4) 0.000 -0.016(3) 0.000
C3 0.053(4) 0.116(7) 0.074(5) 0.000 -0.024(4) 0.000
C4 0.039(3) 0.089(6) 0.071(4) 0.000 0.002(3) 0.000
O1 0.092(3) 0.104(3) 0.064(2) 0.025(2) 0.029(2) -0.002(2)
N1 0.037(3) 0.159(7) 0.052(3) 0.000 0.008(2) 0.000
O7 0.058(3) 0.178(6) 0.046(3) 0.000 -0.008(2) 0.000
C8 0.038(5) 0.088(7) 0.090(7) 0.002(5) -0.007(5) -0.018(6)
C9 0.052(6) 0.102(10) 0.094(7) 0.002(5) -0.004(6) 0.023(6)
C10 0.057(5) 0.172(10) 0.062(5) 0.000 -0.012(4) 0.000
O101 0.057(3) 0.279(10) 0.061(3) 0.000 -0.007(3) 0.000
O100 0.066(3) 0.170(7) 0.067(4) 0.000 -0.004(3) 0.000
O102 0.060(3) 0.205(8) 0.074(4) 0.000 -0.010(3) 0.000

loop_
_atom_site_label
_atom_site_fract_x
_atom_site_fract_y
_atom_site_fract_z
_atom_site_U_iso_or_equiv
_atom_site_thermal_displace_type
_atom_site_calc_flag
_atom_site_refinement_flags
_atom_site_occupancy
_atom_site_disorder_group
_atom_site_type_symbol
S1 0.16184(12) 0.2500 0.84732(13) 0.0627(7) Uani d S 1 . S
C7 0.1380(5) 0.2500 1.0599(5) 0.060(2) Uani d S 1 . C
C5 -0.0487(4) 0.2500 1.0658(5) 0.051(2) Uani d S 1 . C
H5 -0.0511(4) 0.2500 1.1434(5) 0.07(2) Uiso calc SR 1 . H
C6 0.0397(4) 0.2500 1.0116(4) 0.0440(14) Uani d S 1 . C
C1 0.0413(4) 0.2500 0.8952(5) 0.0482(15) Uani d S 1 . C
C2 -0.0426(5) 0.2500 0.8329(6) 0.069(2) Uani d S 1 . C
H2 -0.0406(5) 0.2500 0.7553(6) 0.10(3) Uiso calc SR 1 . H
C3 -0.1295(6) 0.2500 0.8893(7) 0.081(2) Uani d S 1 . C
H3 -0.1877(6) 0.2500 0.8490(7) 0.11(3) Uiso calc SR 1 . H
C4 -0.1334(5) 0.2500 1.0051(6) 0.067(2) Uani d S 1 . C
H4 -0.1937(5) 0.2500 1.0413(6) 0.07(2) Uiso calc SR 1 . H
O1 0.1868(3) 0.0635 0.7928(3) 0.0868(14) Uani d . 1 . O
N1 0.2062(4) 0.2500 0.9766(5) 0.082(2) Uani d S 1 . N
O7 0.1602(4) 0.2500 1.1575(4) 0.094(2) Uani d S 1 . O
C8 0.3099(7) 0.1560(16) 0.9946(10) 0.072(3) Uani d P 0.50 . C
C9 0.3657(9) 0.3344(18) 1.0432(10) 0.083(4) Uani d P 0.50 . C
C10 0.4742(7) 0.2500 1.0386(8) 0.097(3) Uani d S 1 . C
O101 0.5115(4) 0.2500 1.1380(5) 0.132(3) Uani d S 1 . O
O100 0.5194(5) 0.2500 0.9540(5) 0.101(2) Uani d S 1 . O
O102 0.6188(4) 0.2500 1.1291(5) 0.113(3) Uani d S 1 . O
H102 0.629(12) 0.2500 1.229(15) 0.26(6) Uiso d S 1 . H

loop_
_atom_type_symbol
_atom_type_description
_atom_type_scat_dispersion_real
_atom_type_scat_dispersion_imag
_atom_type_scat_source
C C 0.0033 0.0016 'International Tables Vol C Tables 4.2.6.8 and 6.1.1.4'
H H 0.0000 0.0000 'International Tables Vol C Tables 4.2.6.8 and 6.1.1.4'
O O 0.0106 0.0060 'International Tables Vol C Tables 4.2.6.8 and 6.1.1.4'
N N 0.0061 0.0033 'International Tables Vol C Tables 4.2.6.8 and 6.1.1.4'
S S 0.1246 0.1234 'International Tables Vol C Tables 4.2.6.8 and 6.1.1.4'

loop_
_geom_angle_atom_site_label_1
_geom_angle_atom_site_label_2
_geom_angle_atom_site_label_3
_geom_angle_site_symmetry_1
_geom_angle_site_symmetry_3
_geom_angle
_geom_angle_publ_flag
O1 S1 O1 . 7_565 120.7(2) yes
O1 S1 N1 . . 109.0(2) yes
O1 S1 N1 7_565 . 109.0(2) yes
O1 S1 C1 . . 111.1(2) no
O1 S1 C1 7_565 . 111.1(2) no
N1 S1 C1 . . 92.2(3) no
O7 C7 N1 . . 122.4(7) yes
O7 C7 C6 . . 127.9(6) no
N1 C7 C6 . . 109.7(5) no
C4 C5 C6 . . 119.5(6) no
C4 C5 H5 . . 120.2(4) no
C6 C5 H5 . . 120.2(4) no
C5 C6 C1 . . 119.2(5) no
C5 C6 C7 . . 128.4(5) no
C1 C6 C7 . . 112.4(5) no
C2 C1 C6 . . 122.2(6) no
C2 C1 S1 . . 127.7(5) no
C6 C1 S1 . . 110.1(4) no
C1 C2 C3 . . 117.3(6) no
C1 C2 H2 . . 121.4(4) no
C3 C2 H2 . . 121.4(4) no
C2 C3 C4 . . 121.9(7) no
C2 C3 H3 . . 119.1(4) no
C4 C3 H3 . . 119.1(4) no
C5 C4 C3 . . 120.0(7) no
C5 C4 H4 . . 120.0(4) no
C3 C4 H4 . . 120.0(4) no
C7 N1 C8 . 7_565 120.9(6) no
C7 N1 C8 . . 120.9(6) no
C8 N1 C8 7_565 . 48.9(8) no
C7 N1 S1 . . 115.6(5) yes
C8 N1 S1 7_565 . 117.1(5) no
C8 N1 S1 . . 117.1(5) no
C9 C8 N1 . . 140.2(13) no
C8 C9 C10 . . 137.8(13) no
O100 C10 O101 . . 125.5(8) yes
O100 C10 C9 . . 120.9(7) yes
O101 C10 C9 . . 109.5(8) yes
O100 C10 C9 . 7_565 120.9(7) no
O101 C10 C9 . 7_565 109.5(8) no
C9 C10 C9 . 7_565 43.1(9) no
C10 O101 O102 . . 109.0(6) yes
O101 O102 H102 . . 93.(8) no

loop_
_geom_bond_atom_site_label_1
_geom_bond_atom_site_label_2
_geom_bond_site_symmetry_2
_geom_bond_distance
_geom_bond_publ_flag
S1 O1 . 1.488(2) yes
S1 O1 7_565 1.488(2) no
S1 N1 . 1.662(6) yes
S1 C1 . 1.744(6) no
C7 O7 . 1.208(8) yes
C7 N1 . 1.366(8) yes
C7 C6 . 1.462(8) no
C5 C4 . 1.367(9) no
C5 C6 . 1.372(8) no
C5 H5 . 0.93 no
C6 C1 . 1.395(8) no
C1 C2 . 1.367(9) no
C2 C3 . 1.366(10) no
C2 H2 . 0.93 no
C3 C4 . 1.388(11) no
C3 H3 . 0.93 no
C4 H4 . 0.93 no
N1 C8 7_565 1.574(12) no
N1 C8 . 1.574(12) no
C8 C9 . 1.566(14) no
C9 C10 . 1.596(15) no
C10 O100 . 1.186(10) yes
C10 O101 . 1.295(10) yes
C10 C9 7_565 1.596(15) no
O101 O102 . 1.470(8) yes
O102 H102 . 1.21(18) no

loop_
_geom_contact_atom_site_label_1
_geom_contact_atom_site_label_2
_geom_contact_distance
_geom_contact_site_symmetry_2
_geom_contact_publ_flag
O(7) O(102) 2.618(10) 6_558 yes
H(102) O(7) 1.420 6_558 no
O(101) H(5) 2.754 9_545 no
H(5) O(101) 2.754 9_445 no
O(100) H(2) 2.638 6_657 no
H(2) O(100) 2.638 6_557 no
H(4) O(102) 2.769 1_455 no
O(102) H(4) 2.769 1_655 no
H(3) O(1) 2.739 4_456 no
H(3) O(2) 2.739 9_455 no
O(1) H(3) 2.739 9_555 no
O(2) H(3) 2.679 9_555 no

loop_
_geom_torsion_atom_site_label_1
_geom_torsion_atom_site_label_2
_geom_torsion_atom_site_label_3
_geom_torsion_atom_site_label_4
_geom_torsion_site_symmetry_1
_geom_torsion_site_symmetry_4
_geom_torsion
_geom_torsion_publ_flag
C4 C5 C6 C1 . . 0.000(2) no
C4 C5 C6 C7 . . 180.000(2) no
O7 C7 C6 C5 . . 0.000(3) no
N1 C7 C6 C5 . . 180.000(2) no
O7 C7 C6 C1 . . 180.000(2) no
N1 C7 C6 C1 . . 0.000(2) no
C5 C6 C1 C2 . . 0.000(2) no
C7 C6 C1 C2 . . 180.000(2) no
C5 C6 C1 S1 . . 180.0000(10) no
C7 C6 C1 S1 . . 0.0000(10) no
O1 S1 C1 C2 . . -68.7(2) no
O1 S1 C1 C2 7_565 . 68.7(2) no
N1 S1 C1 C2 . . 180.0000(10) no
O1 S1 C1 C6 . . 111.3(2) no
O1 S1 C1 C6 7_565 . -111.3(2) no
N1 S1 C1 C6 . . 0.0000(10) no
C6 C1 C2 C3 . . 0.000(2) no
S1 C1 C2 C3 . . 180.000(2) no
C1 C2 C3 C4 . . 0.000(2) no
C6 C5 C4 C3 . . 0.000(3) no
C2 C3 C4 C5 . . 0.000(3) no
O7 C7 N1 C8 . 7_565 -28.9(5) no
C6 C7 N1 C8 . 7_565 151.1(5) no
O7 C7 N1 C8 . . 28.9(5) yes
C6 C7 N1 C8 . . -151.1(5) yes
O7 C7 N1 S1 . . 180.000(2) no
C6 C7 N1 S1 . . 0.000(2) no
O1 S1 N1 C7 . . -113.2(2) no
O1 S1 N1 C7 7_565 . 113.2(2) no
C1 S1 N1 C7 . . 0.000(2) no
O1 S1 N1 C8 . 7_565 94.5(5) no
O1 S1 N1 C8 7_565 7_565 -39.1(5) no
C1 S1 N1 C8 . 7_565 -152.3(5) no
O1 S1 N1 C8 . . 39.1(5) no
O1 S1 N1 C8 7_565 . -94.5(5) no
C1 S1 N1 C8 . . 152.3(5) yes
C7 N1 C8 C9 . . -88.5(8) yes
C8 N1 C8 C9 7_565 . 48.(2) no
S1 N1 C8 C9 . . 120.8(6) yes
N1 C8 C9 C10 . . -169.6(7) yes
C8 C9 C10 O100 . . 80.4(8) yes
C8 C9 C10 O101 . . -121.3(7) yes
C8 C9 C10 C9 . 7_565 71.(2) no
O100 C10 O101 O102 . . 0.000(3) no
C9 C10 O101 O102 . . 157.1(5) yes
C9 C10 O101 O102 7_565 . -157.1(5) no
